data_4000669
_journal_name_full 'Chemistry of Materials'
_journal_paper_doi 10.1021/cm0521830
_journal_year 2005
_chemical_formula_sum 'C8 H8 Mn N18'
_chemical_formula_weight 411.26
_space_group_IT_number 14
_symmetry_cell_setting monoclinic
_symmetry_space_group_name_Hall '-P 2ybc'
_symmetry_space_group_name_H-M 'P 1 21/c 1'
_cell_angle_alpha 90.00
_cell_angle_beta 105.0640(10)
_cell_angle_gamma 90.00
_cell_formula_units_Z 2
_cell_length_a 12.2831(4)
_cell_length_b 6.36800(10)
_cell_length_c 10.2245(3)
_cell_measurement_temperature 293(2)
_cell_volume 772.27(4)
_diffrn_ambient_temperature 293(2)
_exptl_crystal_density_diffrn 1.769
_cod_original_sg_symbol_H-M 'P 21/c'
_cod_database_code 4000669

loop_
_symmetry_equiv_pos_as_xyz
'x, y, z'
'-x, y+1/2, -z+1/2'
'-x, -y, -z'
'x, -y-1/2, z-1/2'

loop_
_atom_site_label
_atom_site_type_symbol
_atom_site_fract_x
_atom_site_fract_y
_atom_site_fract_z
_atom_site_U_iso_or_equiv
_atom_site_adp_type
_atom_site_occupancy
_atom_site_symmetry_multiplicity
_atom_site_calc_flag
_atom_site_refinement_flags
_atom_site_disorder_assembly
_atom_site_disorder_group
Mn1 Mn 0.0000 0.0000 0.5000 0.03103(14) Uani 1 2 d S . .
N1 N 0.14076(10) -0.23529(17) 0.54178(12) 0.0362(3) Uani 1 1 d . . .
N2 N 0.21923(12) -0.24501(19) 0.46531(14) 0.0434(3) Uani 1 1 d . . .
N3 N 0.26910(10) -0.45766(18) 0.63574(13) 0.0334(3) Uani 1 1 d . . .
N4 N 0.33002(10) -0.6052(2) 0.72334(13) 0.0405(3) Uani 1 1 d . . .
N5 N 0.40495(16) -0.9028(3) 0.8022(2) 0.0721(5) Uani 1 1 d . . .
N6 N 0.44593(15) -0.7450(3) 0.89725(18) 0.0783(6) Uani 1 1 d . . .
N7 N 0.10680(13) 0.2217(2) 0.41813(15) 0.0501(4) Uani 1 1 d . . .
N8 N 0.08742(10) 0.29893(17) 0.31065(13) 0.0350(3) Uani 1 1 d . . .
N9 N 0.07072(14) 0.3779(2) 0.20585(15) 0.0616(5) Uani 1 1 d . . .
C1 C 0.29505(13) -0.3800(2) 0.52461(16) 0.0406(4) Uani 1 1 d . . .
H1A H 0.3579 -0.4176 0.4951 0.049 Uiso 1 1 calc R . .
C2 C 0.17197(12) -0.3645(2) 0.64281(15) 0.0382(4) Uani 1 1 d . . .
H2A H 0.1339 -0.3888 0.7089 0.046 Uiso 1 1 calc R . .
C3 C 0.33528(16) -0.8146(3) 0.7006(2) 0.0542(5) Uani 1 1 d . . .
H3A H 0.2947 -0.8841 0.6232 0.065 Uiso 1 1 calc R . .
C4 C 0.40167(16) -0.5689(4) 0.84633(19) 0.0602(5) Uani 1 1 d . . .
H4A H 0.4167 -0.4382 0.8877 0.072 Uiso 1 1 calc R . .

loop_
_atom_site_aniso_label
_atom_site_aniso_U_11
_atom_site_aniso_U_22
_atom_site_aniso_U_33
_atom_site_aniso_U_23
_atom_site_aniso_U_13
_atom_site_aniso_U_12
Mn1 0.0373(2) 0.03211(19) 0.02274(19) 0.00406(11) 0.00604(13) 0.00643(12)
N1 0.0400(8) 0.0373(6) 0.0308(7) 0.0031(5) 0.0082(6) 0.0086(5)
N2 0.0505(8) 0.0438(7) 0.0384(8) 0.0069(6) 0.0162(6) 0.0101(6)
N3 0.0306(7) 0.0373(6) 0.0299(7) 0.0035(5) 0.0034(6) 0.0068(5)
N4 0.0357(7) 0.0484(8) 0.0340(8) 0.0085(6) 0.0028(6) 0.0132(6)
N5 0.0705(12) 0.0795(12) 0.0710(13) 0.0384(11) 0.0268(10) 0.0357(10)
N6 0.0605(11) 0.1235(16) 0.0487(11) 0.0292(11) 0.0104(9) 0.0461(11)
N7 0.0560(9) 0.0541(8) 0.0372(8) 0.0176(6) 0.0068(7) -0.0058(7)
N8 0.0328(7) 0.0368(6) 0.0339(8) 0.0010(6) 0.0062(6) -0.0027(5)
N9 0.0669(11) 0.0793(11) 0.0321(8) 0.0197(8) 0.0011(7) -0.0123(9)
C1 0.0384(9) 0.0426(9) 0.0436(9) 0.0022(7) 0.0157(7) 0.0049(7)
C2 0.0379(8) 0.0451(8) 0.0320(8) 0.0057(6) 0.0101(7) 0.0090(7)
C3 0.0535(10) 0.0473(9) 0.0620(12) 0.0153(9) 0.0155(9) 0.0132(8)
C4 0.0491(11) 0.0894(12) 0.0361(10) 0.0007(10) 0.0005(9) 0.0226(10)

loop_
_geom_bond_atom_site_label_1
_geom_bond_atom_site_label_2
_geom_bond_distance
_geom_bond_site_symmetry_2
_geom_bond_publ_flag
Mn1 N9 2.1997(14) 2_545 ?
Mn1 N9 2.1997(14) 4_566 ?
Mn1 N7 2.2327(14) . ?
Mn1 N7 2.2327(14) 3_556 ?
Mn1 N1 2.2434(11) . ?
Mn1 N1 2.2434(11) 3_556 ?
N1 C2 1.2981(18) . ?
N1 N2 1.391(2) . ?
N2 C1 1.2962(19) . ?
N3 C2 1.3511(19) . ?
N3 C1 1.351(2) . ?
N3 N4 1.3772(17) . ?
N4 C4 1.354(2) . ?
N4 C3 1.358(2) . ?
N5 C3 1.291(2) . ?
N5 N6 1.397(3) . ?
N6 C4 1.295(2) . ?
N7 N8 1.1707(17) . ?
N8 N9 1.1527(18) . ?
N9 Mn1 2.1997(14) 2 ?
